data_4300311
loop_
_publ_author_name
'Gemmill, William R.'
'Smith, Mark D.'
'Prozorov, Ruslan'
'zur Loye, Hans-Conrad'

_publ_section_title
;
 Crystal Growth and Magnetic Properties of Lanthanide-Containing Osmium
 Double Perovskites, Ln2NaOsO6 (Ln = La, Pr, Nd)
;
_journal_coden_ASTM INOCAJ
_journal_issue 8
_journal_name_full 'Inorganic Chemistry'
_journal_page_first 2639
_journal_page_last 2646
_journal_paper_doi 10.1021/ic048637x
_journal_volume 44
_journal_year 2005
_chemical_formula_moiety 'La2 Na O6 Os'
_chemical_formula_sum 'La2 Na O6 Os'
_chemical_formula_weight 587.01
_space_group_IT_number 14
_symmetry_cell_setting monoclinic
_symmetry_space_group_name_Hall '-P 2yn'
_symmetry_space_group_name_H-M 'P 1 21/n 1'
_cell_angle_alpha 90.00
_cell_angle_beta 90.587(2)
_cell_angle_gamma 90.00
_cell_formula_units_Z 2
_cell_length_a 5.6054(3)
_cell_length_b 5.9445(3)
_cell_length_c 8.0285(4)
_cell_measurement_temperature 294(1)
_cell_volume 267.51(2)
_diffrn_ambient_temperature 293(2)
_exptl_crystal_density_diffrn 7.288
_cod_duplicate_entry 4300900
_cod_depositor_comments
;
The following automatic conversions were performed:
'_symmetry_cell_setting' value 'Monoclinic' changed to 'monoclinic'
according to '/home/saulius/struct/CIF-dictionaries/cif_core.dic'
dictionary named 'cif_core.dic' version 2.4.1 from 2010-06-29.

Automatic conversion script
Id: cif_fix_enum 1527 2010-12-29 10:47:43Z saulius 
;
_cod_original_sg_symbol_H-M 'P 21/n'
_cod_database_code 4300311

loop_
_symmetry_equiv_pos_as_xyz
'x, y, z'
'-x+1/2, y+1/2, -z+1/2'
'-x, -y, -z'
'x-1/2, -y-1/2, z-1/2'

loop_
_atom_site_label
_atom_site_type_symbol
_atom_site_fract_x
_atom_site_fract_y
_atom_site_fract_z
_atom_site_U_iso_or_equiv
_atom_site_adp_type
_atom_site_occupancy
_atom_site_symmetry_multiplicity
_atom_site_calc_flag
_atom_site_refinement_flags
_atom_site_disorder_assembly
_atom_site_disorder_group
La1 La 0.48392(5) 0.06436(6) 0.25187(3) 0.00639(10) Uani 1 1 d . . .
Na1 Na 0.0000 0.0000 0.0000 0.0081(6) Uani 1 2 d S . .
Os1 Os 0.5000 0.5000 0.0000 0.00405(10) Uani 1 2 d S . .
O1 O 0.2126(7) 0.3237(7) 0.0479(4) 0.0074(7) Uani 1 1 d . . .
O2 O 0.6050(7) 0.4587(7) 0.2306(5) 0.0085(7) Uani 1 1 d . . .
O3 O 0.3309(7) 0.7788(7) 0.0598(5) 0.0090(7) Uani 1 1 d . . .

loop_
_atom_site_aniso_label
_atom_site_aniso_U_11
_atom_site_aniso_U_22
_atom_site_aniso_U_33
_atom_site_aniso_U_23
_atom_site_aniso_U_13
_atom_site_aniso_U_12
La1 0.00740(15) 0.00568(18) 0.00610(15) 0.00036(9) 0.00003(10) -0.00052(10)
Na1 0.0103(16) 0.0075(17) 0.0064(14) 0.0011(11) -0.0022(12) 0.0006(10)
Os1 0.00452(14) 0.00409(17) 0.00353(13) -0.00009(8) 0.00019(9) -0.00007(8)
O1 0.0107(17) 0.0061(18) 0.0054(14) -0.0002(13) 0.0020(12) -0.0021(13)
O2 0.0120(19) 0.010(2) 0.0039(16) 0.0021(13) -0.0018(14) -0.0027(14)
O3 0.0109(17) 0.0079(19) 0.0080(16) -0.0038(14) -0.0013(13) 0.0027(14)

loop_
_geom_bond_atom_site_label_1
_geom_bond_atom_site_label_2
_geom_bond_distance
_geom_bond_site_symmetry_2
_geom_bond_publ_flag
La1 O2 2.391(4) 2_645 ?
La1 O1 2.425(4) 2_545 ?
La1 O3 2.443(4) 1_545 ?
La1 O2 2.447(4) . ?
La1 O3 2.661(4) 2_545 ?
La1 O1 2.705(4) . ?
La1 O1 2.770(4) 4_666 ?
La1 O3 2.874(4) 3_665 ?
La1 Na1 3.2679(3) 2 ?
La1 Os1 3.2874(3) . ?
La1 Na1 3.3883(3) . ?
La1 Os1 3.4035(3) 2_545 ?
Na1 O2 2.260(4) 4_565 ?
Na1 O2 2.260(4) 2_545 ?
Na1 O1 2.294(4) . ?
Na1 O1 2.294(4) 3 ?
Na1 O3 2.320(4) 3_565 ?
Na1 O3 2.320(4) 1_545 ?
Na1 La1 3.2679(3) 2_545 ?
Na1 La1 3.2679(3) 4_565 ?
Na1 La1 3.3883(3) 3 ?
Na1 La1 3.5670(3) 3_655 ?
Na1 La1 3.5670(3) 1_455 ?
Os1 O2 1.953(4) . ?
Os1 O2 1.953(4) 3_665 ?
Os1 O1 1.963(4) 3_665 ?
Os1 O1 1.963(4) . ?
Os1 O3 1.971(4) 3_665 ?
Os1 O3 1.971(4) . ?
Os1 La1 3.2874(3) 3_665 ?
Os1 La1 3.4035(3) 2 ?
Os1 La1 3.4035(3) 4_665 ?
Os1 La1 3.5165(3) 4_565 ?
Os1 La1 3.5165(3) 2_655 ?
O1 La1 2.425(4) 2 ?
O1 La1 2.770(4) 4_565 ?
O2 Na1 2.260(4) 2 ?
O2 La1 2.391(4) 2_655 ?
O3 Na1 2.320(4) 1_565 ?
O3 La1 2.443(4) 1_565 ?
O3 La1 2.661(4) 2 ?
O3 La1 2.874(4) 3_665 ?
